data_4511830
loop_
_publ_author_name
'Klien, Henrik'
'Seichter, Wilhelm'
'Weber, Edwin'

_publ_section_title
;
 Versatility in Complexation of Aprotic Guest Molecules by Terphenyl-Based
 Bisfluorenol Hosts. Structural Modes in the Crystalline Inclusions and of
 a Guest-Free Host Compound
;
_journal_issue 9
_journal_name_full 'Crystal Growth &amp; Design'
_journal_page_first 4371
_journal_paper_doi 10.1021/cg500497g
_journal_volume 14
_journal_year 2014
_chemical_formula_moiety 'C60 H62 O2, 2(C4 H8 O)'
_chemical_formula_sum 'C68 H78 O4'
_chemical_formula_weight 959.30
_chemical_name_systematic
; 
 ? 
;
_space_group_IT_number 2
_symmetry_cell_setting triclinic
_symmetry_space_group_name_Hall '-P 1'
_symmetry_space_group_name_H-M 'P -1'
_atom_sites_solution_hydrogens geom
_atom_sites_solution_primary direct
_atom_sites_solution_secondary difmap
_audit_creation_method SHELXL-97
_cell_angle_alpha 79.9450(10)
_cell_angle_beta 80.6840(10)
_cell_angle_gamma 87.8270(10)
_cell_formula_units_Z 2
_cell_length_a 10.6569(2)
_cell_length_b 11.2177(3)
_cell_length_c 23.0926(5)
_cell_measurement_reflns_used 5519
_cell_measurement_temperature 100(2)
_cell_measurement_theta_max 24.92
_cell_measurement_theta_min 2.19
_cell_volume 2682.24(11)
_computing_cell_refinement 'SAINT-NT (Sheldrick, 2008)'
_computing_data_collection 'Kappa APEX 2 (Bruker-AXS)'
_computing_data_reduction SAINT
_computing_molecular_graphics 'ORTEP-3 (Farrugia)'
_computing_publication_material SHELXTL
_computing_structure_refinement 'SHELXL-97 (Sheldrick, 1997)'
_computing_structure_solution 'SHELXS-97 (Sheldrick, 1990)'
_diffrn_ambient_temperature 100(2)
_diffrn_measured_fraction_theta_full 0.999
_diffrn_measured_fraction_theta_max 0.999
_diffrn_measurement_device_type 'CCD area detector'
_diffrn_measurement_method 'phi and omega scans'
_diffrn_radiation_monochromator graphite
_diffrn_radiation_source 'fine-focus sealed tube'
_diffrn_radiation_type MoK\a
_diffrn_radiation_wavelength 0.71073
_diffrn_reflns_av_R_equivalents 0.0642
_diffrn_reflns_av_sigmaI/netI 0.0736
_diffrn_reflns_limit_h_max 13
_diffrn_reflns_limit_h_min -13
_diffrn_reflns_limit_k_max 14
_diffrn_reflns_limit_k_min -14
_diffrn_reflns_limit_l_max 30
_diffrn_reflns_limit_l_min -26
_diffrn_reflns_number 50323
_diffrn_reflns_theta_full 27.80
_diffrn_reflns_theta_max 27.80
_diffrn_reflns_theta_min 0.91
_diffrn_standards_decay_% <1%
_exptl_absorpt_coefficient_mu 0.072
_exptl_absorpt_correction_type none
_exptl_crystal_colour colourless
_exptl_crystal_density_diffrn 1.188
_exptl_crystal_density_method 'not measured'
_exptl_crystal_description prism
_exptl_crystal_F_000 1036
_exptl_crystal_size_max 0.18
_exptl_crystal_size_mid 0.14
_exptl_crystal_size_min 0.07
_refine_diff_density_max 0.301
_refine_diff_density_min -0.251
_refine_diff_density_rms 0.049
_refine_ls_extinction_method none
_refine_ls_goodness_of_fit_ref 1.003
_refine_ls_hydrogen_treatment constr
_refine_ls_matrix_type full
_refine_ls_number_parameters 663
_refine_ls_number_reflns 12664
_refine_ls_number_restraints 0
_refine_ls_restrained_S_all 1.003
_refine_ls_R_factor_all 0.1073
_refine_ls_R_factor_gt 0.0551
_refine_ls_shift/su_max 0.000
_refine_ls_shift/su_mean 0.000
_refine_ls_structure_factor_coef Fsqd
_refine_ls_weighting_details 'calc w=1/[\s^2^(Fo^2^)+(0.0517P)^2^+0.8994P] where P=(Fo^2^+2Fc^2^)/3'
_refine_ls_weighting_scheme calc
_refine_ls_wR_factor_gt 0.1127
_refine_ls_wR_factor_ref 0.1354
_reflns_number_gt 7809
_reflns_number_total 12664
_reflns_threshold_expression >2sigma(I)
_cod_data_source_file cg500497g_si_010.cif
_cod_data_source_block klien_11_0m
_cod_depositor_comments 'Adding full bibliography for 4511830--4511839.cif.'
_cod_database_code 4511830

loop_
_symmetry_equiv_pos_as_xyz
'x, y, z'
'-x, -y, -z'

loop_
_atom_site_label
_atom_site_type_symbol
_atom_site_fract_x
_atom_site_fract_y
_atom_site_fract_z
_atom_site_U_iso_or_equiv
_atom_site_adp_type
_atom_site_occupancy
_atom_site_symmetry_multiplicity
_atom_site_calc_flag
_atom_site_refinement_flags
O1 O 0.39068(12) 0.04519(12) 0.27380(5) 0.0203(3) Uani 1 1 d .
H1 H 0.3199 0.0133 0.2754 0.030 Uiso 1 1 calc R
C1 C 0.31474(17) 0.08505(16) 0.37424(8) 0.0167(4) Uani 1 1 d .
C2 C 0.27469(17) 0.20419(17) 0.37089(8) 0.0178(4) Uani 1 1 d .
H2 H 0.3124 0.2640 0.3392 0.021 Uiso 1 1 calc R
C3 C 0.17834(17) 0.23654(17) 0.41438(8) 0.0193(4) Uani 1 1 d .
C4 C 0.12577(18) 0.14413(18) 0.45981(8) 0.0217(4) Uani 1 1 d .
H4 H 0.0607 0.1646 0.4899 0.026 Uiso 1 1 calc R
C5 C 0.16442(17) 0.02469(18) 0.46280(8) 0.0217(4) Uani 1 1 d .
H5 H 0.1256 -0.0357 0.4940 0.026 Uiso 1 1 calc R
C6 C 0.26088(17) -0.00595(17) 0.41964(8) 0.0180(4) Uani 1 1 d .
C7 C 0.32677(17) -0.12093(17) 0.41192(8) 0.0181(4) Uani 1 1 d .
C8 C 0.31365(17) -0.23587(17) 0.44511(8) 0.0192(4) Uani 1 1 d .
H8 H 0.2485 -0.2524 0.4787 0.023 Uiso 1 1 calc R
C9 C 0.39685(18) -0.32720(17) 0.42887(8) 0.0211(4) Uani 1 1 d .
H9 H 0.3869 -0.4063 0.4518 0.025 Uiso 1 1 calc R
C10 C 0.49442(18) -0.30689(17) 0.38015(8) 0.0195(4) Uani 1 1 d .
C11 C 0.50475(17) -0.18974(17) 0.34624(8) 0.0188(4) Uani 1 1 d .
H11 H 0.5685 -0.1732 0.3121 0.023 Uiso 1 1 calc R
C12 C 0.42309(17) -0.09897(17) 0.36226(8) 0.0179(4) Uani 1 1 d .
C13 C 0.42147(17) 0.03342(16) 0.33268(7) 0.0168(4) Uani 1 1 d .
C14 C 0.54770(17) 0.09719(16) 0.32807(8) 0.0173(4) Uani 1 1 d .
C15 C 0.60886(18) 0.15237(17) 0.27231(8) 0.0215(4) Uani 1 1 d .
H15 H 0.5724 0.1478 0.2379 0.026 Uiso 1 1 calc R
C16 C 0.72213(19) 0.21377(18) 0.26632(9) 0.0252(5) Uani 1 1 d .
H16 H 0.7623 0.2505 0.2279 0.030 Uiso 1 1 calc R
C17 C 0.77635(18) 0.22172(18) 0.31539(9) 0.0260(5) Uani 1 1 d .
H17 H 0.8534 0.2645 0.3113 0.031 Uiso 1 1 calc R
C18 C 0.71731(18) 0.16658(17) 0.37108(8) 0.0224(4) Uani 1 1 d .
H18 H 0.7551 0.1716 0.4051 0.027 Uiso 1 1 calc R
C19 C 0.60368(17) 0.10391(16) 0.37834(8) 0.0172(4) Uani 1 1 d .
C20 C 0.57649(17) -0.06950(17) 0.46441(8) 0.0182(4) Uani 1 1 d .
H20 H 0.6296 -0.1177 0.4403 0.022 Uiso 1 1 calc R
C21 C 0.54825(16) 0.04901(16) 0.44083(8) 0.0164(4) Uani 1 1 d .
C22 C 0.47172(17) 0.11844(17) 0.47731(8) 0.0185(4) Uani 1 1 d .
H22 H 0.4524 0.2001 0.4621 0.022 Uiso 1 1 calc R
C23 C 0.13265(18) 0.36741(17) 0.41542(8) 0.0217(4) Uani 1 1 d .
C24 C 0.2018(2) 0.45617(18) 0.36318(9) 0.0268(5) Uani 1 1 d .
H24A H 0.2933 0.4526 0.3647 0.040 Uiso 1 1 calc R
H24B H 0.1698 0.5385 0.3657 0.040 Uiso 1 1 calc R
H24C H 0.1867 0.4343 0.3256 0.040 Uiso 1 1 calc R
C25 C 0.1571(2) 0.40442(19) 0.47357(9) 0.0298(5) Uani 1 1 d .
H25A H 0.1072 0.3531 0.5076 0.045 Uiso 1 1 calc R
H25B H 0.1320 0.4893 0.4737 0.045 Uiso 1 1 calc R
H25C H 0.2478 0.3944 0.4765 0.045 Uiso 1 1 calc R
C26 C -0.01027(19) 0.3768(2) 0.41262(10) 0.0308(5) Uani 1 1 d .
H26A H -0.0262 0.3529 0.3756 0.046 Uiso 1 1 calc R
H26B H -0.0394 0.4604 0.4137 0.046 Uiso 1 1 calc R
H26C H -0.0565 0.3229 0.4468 0.046 Uiso 1 1 calc R
C27 C 0.58965(19) -0.40529(18) 0.36297(8) 0.0231(4) Uani 1 1 d .
C28 C 0.5720(2) -0.52410(19) 0.40745(9) 0.0345(5) Uani 1 1 d .
H28A H 0.5814 -0.5093 0.4471 0.052 Uiso 1 1 calc R
H28B H 0.6362 -0.5832 0.3950 0.052 Uiso 1 1 calc R
H28C H 0.4869 -0.5557 0.4087 0.052 Uiso 1 1 calc R
C29 C 0.5750(2) -0.43025(19) 0.30153(9) 0.0284(5) Uani 1 1 d .
H29A H 0.4885 -0.4581 0.3025 0.043 Uiso 1 1 calc R
H29B H 0.6363 -0.4929 0.2904 0.043 Uiso 1 1 calc R
H29C H 0.5908 -0.3558 0.2722 0.043 Uiso 1 1 calc R
C30 C 0.72533(19) -0.3615(2) 0.36117(10) 0.0310(5) Uani 1 1 d .
H30A H 0.7406 -0.2867 0.3321 0.047 Uiso 1 1 calc R
H30B H 0.7866 -0.4238 0.3496 0.047 Uiso 1 1 calc R
H30C H 0.7353 -0.3461 0.4007 0.047 Uiso 1 1 calc R
O1A O 0.89171(13) 0.62123(13) 0.22265(5) 0.0250(3) Uani 1 1 d .
H1A H 0.8588 0.6908 0.2204 0.038 Uiso 1 1 calc R
C1A C 1.00497(18) 0.69523(18) 0.12331(8) 0.0217(4) Uani 1 1 d .
C2A C 1.12073(19) 0.73796(18) 0.13012(9) 0.0251(4) Uani 1 1 d .
H2A H 1.1598 0.7040 0.1635 0.030 Uiso 1 1 calc R
C3A C 1.17985(19) 0.83125(19) 0.08764(9) 0.0278(5) Uani 1 1 d .
C4A C 1.1194(2) 0.87682(19) 0.03872(9) 0.0321(5) Uani 1 1 d .
H4A H 1.1600 0.9386 0.0088 0.038 Uiso 1 1 calc R
C5A C 1.0027(2) 0.83506(19) 0.03236(9) 0.0296(5) Uani 1 1 d .
H5A H 0.9636 0.8683 -0.0011 0.035 Uiso 1 1 calc R
C6A C 0.94393(19) 0.74431(18) 0.07543(8) 0.0236(4) Uani 1 1 d .
C7A C 0.82340(18) 0.68107(18) 0.08108(8) 0.0234(4) Uani 1 1 d .
C8A C 0.72955(19) 0.69225(19) 0.04548(9) 0.0271(5) Uani 1 1 d .
H8A H 0.7361 0.7515 0.0103 0.033 Uiso 1 1 calc R
C9A C 0.62566(19) 0.61588(19) 0.06174(9) 0.0280(5) Uani 1 1 d .
H9A H 0.5615 0.6239 0.0371 0.034 Uiso 1 1 calc R
C10A C 0.61200(18) 0.52774(19) 0.11295(9) 0.0246(4) Uani 1 1 d .
C11A C 0.70793(18) 0.51742(18) 0.14851(8) 0.0228(4) Uani 1 1 d .
H11A H 0.7014 0.4585 0.1838 0.027 Uiso 1 1 calc R
C12A C 0.81191(18) 0.59261(18) 0.13243(8) 0.0217(4) Uani 1 1 d .
C13A C 0.92698(18) 0.59302(17) 0.16410(8) 0.0209(4) Uani 1 1 d .
C14A C 0.99787(17) 0.47192(17) 0.17035(8) 0.0200(4) Uani 1 1 d .
C15A C 1.02985(18) 0.42137(18) 0.22562(8) 0.0227(4) Uani 1 1 d .
H15A H 1.0094 0.4643 0.2580 0.027 Uiso 1 1 calc R
C16A C 1.09062(19) 0.31024(19) 0.23447(9) 0.0261(5) Uani 1 1 d .
H16A H 1.1121 0.2781 0.2725 0.031 Uiso 1 1 calc R
C17A C 1.1202(2) 0.24574(19) 0.18831(9) 0.0283(5) Uani 1 1 d .
H17A H 1.1601 0.1684 0.1944 0.034 Uiso 1 1 calc R
C18A C 1.09065(19) 0.29597(19) 0.13265(9) 0.0263(5) Uani 1 1 d .
H18A H 1.1105 0.2517 0.1008 0.032 Uiso 1 1 calc R
C19A C 1.03290(18) 0.40903(18) 0.12244(8) 0.0215(4) Uani 1 1 d .
C20A C 1.01410(18) 0.45754(18) 0.05965(8) 0.0223(4) Uani 1 1 d .
C21A C 0.91500(18) 0.41792(18) 0.03572(8) 0.0230(4) Uani 1 1 d .
H21A H 0.8564 0.3610 0.0599 0.028 Uiso 1 1 calc R
C22A C 0.90029(18) 0.46017(18) -0.02291(8) 0.0225(4) Uani 1 1 d .
H22A H 0.8311 0.4328 -0.0382 0.027 Uiso 1 1 calc R
C23A C 1.3068(2) 0.8850(2) 0.09253(11) 0.0372(6) Uani 1 1 d .
C24A C 1.4036(2) 0.8654(3) 0.03841(11) 0.0511(7) Uani 1 1 d .
H24D H 1.4109 0.7787 0.0366 0.077 Uiso 1 1 calc R
H24E H 1.4865 0.8959 0.0419 0.077 Uiso 1 1 calc R
H24F H 1.3754 0.9089 0.0021 0.077 Uiso 1 1 calc R
C25A C 1.3573(2) 0.8272(2) 0.14900(11) 0.0490(7) Uani 1 1 d .
H25D H 1.2946 0.8375 0.1838 0.074 Uiso 1 1 calc R
H25E H 1.4369 0.8662 0.1509 0.074 Uiso 1 1 calc R
H25F H 1.3730 0.7407 0.1486 0.074 Uiso 1 1 calc R
C26A C 1.2888(3) 1.0202(2) 0.09275(15) 0.0650(9) Uani 1 1 d .
H26D H 1.2544 1.0583 0.0570 0.098 Uiso 1 1 calc R
H26E H 1.3710 1.0563 0.0931 0.098 Uiso 1 1 calc R
H26F H 1.2295 1.0330 0.1283 0.098 Uiso 1 1 calc R
C27A C 0.5006(2) 0.43949(19) 0.12875(9) 0.0286(5) Uani 1 1 d .
C28A C 0.4442(2) 0.4272(2) 0.19486(9) 0.0348(5) Uani 1 1 d .
H28D H 0.5099 0.3968 0.2191 0.052 Uiso 1 1 calc R
H28E H 0.3733 0.3704 0.2040 0.052 Uiso 1 1 calc R
H28F H 0.4136 0.5065 0.2038 0.052 Uiso 1 1 calc R
C29A C 0.3926(2) 0.4796(2) 0.09297(10) 0.0387(6) Uani 1 1 d .
H29D H 0.3220 0.4227 0.1062 0.058 Uiso 1 1 calc R
H29E H 0.4235 0.4808 0.0505 0.058 Uiso 1 1 calc R
H29F H 0.3631 0.5608 0.0993 0.058 Uiso 1 1 calc R
C30A C 0.5502(2) 0.3153(2) 0.11473(11) 0.0380(6) Uani 1 1 d .
H30D H 0.6204 0.2885 0.1367 0.057 Uiso 1 1 calc R
H30E H 0.5805 0.3222 0.0719 0.057 Uiso 1 1 calc R
H30F H 0.4814 0.2563 0.1267 0.057 Uiso 1 1 calc R
O1B O 0.14422(13) 0.94226(12) 0.28934(6) 0.0287(3) Uani 1 1 d .
C1B C 0.03639(19) 1.00192(19) 0.31916(9) 0.0277(5) Uani 1 1 d .
H1B1 H -0.0045 1.0589 0.2899 0.033 Uiso 1 1 calc R
H1B2 H 0.0636 1.0477 0.3479 0.033 Uiso 1 1 calc R
C2B C -0.0553(2) 0.9027(2) 0.35138(10) 0.0341(5) Uani 1 1 d .
H2B1 H -0.1182 0.8878 0.3263 0.041 Uiso 1 1 calc R
H2B2 H -0.1009 0.9232 0.3893 0.041 Uiso 1 1 calc R
C3B C 0.0328(2) 0.7942(2) 0.36232(10) 0.0343(5) Uani 1 1 d .
H3B1 H 0.0723 0.7945 0.3983 0.041 Uiso 1 1 calc R
H3B2 H -0.0129 0.7171 0.3667 0.041 Uiso 1 1 calc R
C4B C 0.1305(2) 0.81331(19) 0.30662(10) 0.0335(5) Uani 1 1 d .
H4B1 H 0.2125 0.7748 0.3146 0.040 Uiso 1 1 calc R
H4B2 H 0.1014 0.7780 0.2747 0.040 Uiso 1 1 calc R
O1C O 0.79056(16) 0.85557(14) 0.20801(7) 0.0391(4) Uani 1 1 d .
C1C C 0.6793(2) 0.8855(2) 0.18129(9) 0.0336(5) Uani 1 1 d .
H1C1 H 0.6128 0.9201 0.2089 0.040 Uiso 1 1 calc R
H1C2 H 0.6451 0.8125 0.1709 0.040 Uiso 1 1 calc R
C2C C 0.7198(2) 0.9773(2) 0.12595(10) 0.0355(5) Uani 1 1 d .
H2C1 H 0.6523 1.0390 0.1195 0.043 Uiso 1 1 calc R
H2C2 H 0.7397 0.9376 0.0904 0.043 Uiso 1 1 calc R
C3C C 0.8370(3) 1.0336(3) 0.13826(11) 0.0564(8) Uani 1 1 d .
H3C1 H 0.9078 1.0324 0.1048 0.068 Uiso 1 1 calc R
H3C2 H 0.8196 1.1186 0.1437 0.068 Uiso 1 1 calc R
C4C C 0.8699(3) 0.9593(2) 0.19371(14) 0.0587(8) Uani 1 1 d .
H4C1 H 0.9605 0.9343 0.1876 0.070 Uiso 1 1 calc R
H4C2 H 0.8557 1.0068 0.2266 0.070 Uiso 1 1 calc R

loop_
_atom_site_aniso_label
_atom_site_aniso_U_11
_atom_site_aniso_U_22
_atom_site_aniso_U_33
_atom_site_aniso_U_23
_atom_site_aniso_U_13
_atom_site_aniso_U_12
O1 0.0222(7) 0.0250(7) 0.0140(6) -0.0023(5) -0.0040(5) -0.0041(6)
C1 0.0150(9) 0.0209(10) 0.0148(9) -0.0036(7) -0.0031(7) -0.0012(7)
C2 0.0166(9) 0.0206(10) 0.0162(9) -0.0026(7) -0.0024(7) -0.0048(8)
C3 0.0163(9) 0.0221(10) 0.0216(10) -0.0073(8) -0.0049(7) -0.0020(8)
C4 0.0168(9) 0.0273(11) 0.0212(10) -0.0079(8) 0.0015(8) -0.0040(8)
C5 0.0179(10) 0.0268(11) 0.0195(10) -0.0025(8) -0.0004(8) -0.0076(8)
C6 0.0154(9) 0.0228(10) 0.0160(9) -0.0034(7) -0.0022(7) -0.0048(8)
C7 0.0172(9) 0.0224(10) 0.0153(9) -0.0036(7) -0.0031(7) -0.0033(8)
C8 0.0167(9) 0.0245(10) 0.0154(9) -0.0018(8) 0.0004(7) -0.0055(8)
C9 0.0254(10) 0.0199(10) 0.0172(9) 0.0008(8) -0.0035(8) -0.0072(8)
C10 0.0210(10) 0.0199(10) 0.0182(9) -0.0032(8) -0.0044(8) -0.0027(8)
C11 0.0178(9) 0.0235(10) 0.0141(9) -0.0020(7) 0.0000(7) -0.0044(8)
C12 0.0184(9) 0.0204(10) 0.0149(9) -0.0015(7) -0.0032(7) -0.0051(8)
C13 0.0175(9) 0.0198(10) 0.0123(9) -0.0018(7) -0.0006(7) -0.0019(8)
C14 0.0166(9) 0.0162(9) 0.0177(9) -0.0030(7) 0.0020(7) -0.0004(7)
C15 0.0250(10) 0.0215(10) 0.0167(9) -0.0022(8) 0.0002(8) -0.0028(8)
C16 0.0266(11) 0.0228(11) 0.0208(10) 0.0002(8) 0.0089(8) -0.0056(9)
C17 0.0181(10) 0.0273(11) 0.0307(11) -0.0050(9) 0.0036(8) -0.0081(8)
C18 0.0197(10) 0.0254(11) 0.0221(10) -0.0042(8) -0.0025(8) -0.0023(8)
C19 0.0169(9) 0.0155(9) 0.0186(9) -0.0033(7) -0.0001(7) -0.0004(7)
C20 0.0158(9) 0.0215(10) 0.0181(9) -0.0069(8) -0.0015(7) -0.0006(8)
C21 0.0117(9) 0.0215(10) 0.0165(9) -0.0032(7) -0.0026(7) -0.0046(7)
C22 0.0190(9) 0.0167(9) 0.0199(9) -0.0020(8) -0.0048(8) -0.0008(8)
C23 0.0186(10) 0.0237(10) 0.0236(10) -0.0077(8) -0.0018(8) -0.0001(8)
C24 0.0284(11) 0.0222(11) 0.0296(11) -0.0056(9) -0.0027(9) 0.0015(9)
C25 0.0339(12) 0.0295(12) 0.0278(11) -0.0130(9) -0.0011(9) -0.0044(10)
C26 0.0244(11) 0.0316(12) 0.0374(12) -0.0109(10) -0.0036(9) 0.0038(9)
C27 0.0235(10) 0.0223(10) 0.0221(10) -0.0028(8) -0.0007(8) 0.0001(8)
C28 0.0406(13) 0.0253(12) 0.0318(12) 0.0028(9) 0.0024(10) 0.0048(10)
C29 0.0298(11) 0.0268(11) 0.0284(11) -0.0073(9) -0.0013(9) -0.0003(9)
C30 0.0244(11) 0.0323(12) 0.0364(12) -0.0061(10) -0.0053(9) 0.0021(9)
O1A 0.0265(8) 0.0300(8) 0.0175(7) -0.0050(6) 0.0005(6) 0.0009(6)
C1A 0.0208(10) 0.0233(10) 0.0195(10) -0.0038(8) 0.0008(8) 0.0009(8)
C2A 0.0250(11) 0.0250(11) 0.0250(10) -0.0050(9) -0.0026(8) -0.0003(9)
C3A 0.0252(11) 0.0244(11) 0.0309(11) -0.0035(9) 0.0037(9) -0.0038(9)
C4A 0.0311(12) 0.0279(12) 0.0305(12) 0.0047(9) 0.0054(9) -0.0030(10)
C5A 0.0295(12) 0.0315(12) 0.0237(11) 0.0013(9) 0.0002(9) 0.0024(9)
C6A 0.0250(11) 0.0225(11) 0.0219(10) -0.0050(8) 0.0008(8) 0.0020(8)
C7A 0.0229(10) 0.0251(11) 0.0216(10) -0.0056(8) -0.0005(8) 0.0014(8)
C8A 0.0285(11) 0.0306(12) 0.0211(10) -0.0011(9) -0.0049(8) 0.0036(9)
C9A 0.0253(11) 0.0361(12) 0.0247(11) -0.0080(9) -0.0082(9) 0.0028(9)
C10A 0.0197(10) 0.0312(12) 0.0245(10) -0.0108(9) -0.0028(8) 0.0047(9)
C11A 0.0210(10) 0.0282(11) 0.0186(9) -0.0050(8) -0.0009(8) 0.0005(8)
C12A 0.0210(10) 0.0259(11) 0.0182(9) -0.0055(8) -0.0015(8) 0.0022(8)
C13A 0.0199(10) 0.0243(10) 0.0176(9) -0.0042(8) 0.0006(7) -0.0024(8)
C14A 0.0168(9) 0.0230(10) 0.0183(9) 0.0000(8) -0.0002(7) -0.0050(8)
C15A 0.0191(10) 0.0286(11) 0.0196(10) -0.0020(8) -0.0012(8) -0.0057(8)
C16A 0.0245(11) 0.0311(12) 0.0213(10) 0.0024(9) -0.0055(8) -0.0062(9)
C17A 0.0273(11) 0.0272(12) 0.0286(11) -0.0006(9) -0.0041(9) 0.0015(9)
C18A 0.0285(11) 0.0290(12) 0.0209(10) -0.0044(9) -0.0020(8) -0.0010(9)
C19A 0.0175(9) 0.0259(11) 0.0189(9) 0.0002(8) -0.0002(7) -0.0036(8)
C20A 0.0218(10) 0.0240(11) 0.0194(10) -0.0026(8) -0.0003(8) 0.0026(8)
C21A 0.0216(10) 0.0252(11) 0.0200(10) -0.0021(8) 0.0016(8) -0.0030(8)
C22A 0.0185(10) 0.0277(11) 0.0213(10) -0.0059(8) -0.0017(8) -0.0002(8)
C23A 0.0307(12) 0.0314(13) 0.0468(14) -0.0027(11) 0.0000(10) -0.0107(10)
C24A 0.0269(13) 0.0604(18) 0.0566(17) 0.0076(14) 0.0035(12) -0.0083(12)
C25A 0.0362(14) 0.0590(17) 0.0522(16) -0.0031(13) -0.0099(12) -0.0232(13)
C26A 0.0577(19) 0.0373(16) 0.104(3) -0.0139(16) -0.0206(17) -0.0126(14)
C27A 0.0261(11) 0.0333(12) 0.0281(11) -0.0087(9) -0.0055(9) -0.0001(9)
C28A 0.0231(11) 0.0443(14) 0.0374(13) -0.0088(11) -0.0022(9) -0.0082(10)
C29A 0.0292(12) 0.0484(15) 0.0413(14) -0.0087(11) -0.0115(10) -0.0053(11)
C30A 0.0367(13) 0.0369(13) 0.0441(14) -0.0130(11) -0.0106(11) -0.0038(11)
O1B 0.0265(8) 0.0276(8) 0.0302(8) -0.0016(6) -0.0009(6) -0.0063(6)
C1B 0.0244(11) 0.0267(11) 0.0325(11) -0.0021(9) -0.0084(9) -0.0023(9)
C2B 0.0246(11) 0.0333(13) 0.0403(13) 0.0035(10) -0.0023(9) -0.0037(10)
C3B 0.0262(11) 0.0290(12) 0.0439(13) 0.0046(10) -0.0054(10) -0.0047(9)
C4B 0.0328(12) 0.0272(12) 0.0411(13) -0.0071(10) -0.0048(10) -0.0057(10)
O1C 0.0470(10) 0.0382(9) 0.0335(9) -0.0068(7) -0.0125(7) 0.0100(8)
C1C 0.0353(13) 0.0341(13) 0.0303(12) -0.0043(10) -0.0033(10) 0.0016(10)
C2C 0.0376(13) 0.0345(13) 0.0315(12) -0.0010(10) -0.0024(10) 0.0044(10)
C3C 0.076(2) 0.0552(17) 0.0378(15) -0.0128(13) 0.0040(14) -0.0298(16)
C4C 0.0502(17) 0.0376(15) 0.102(2) -0.0273(16) -0.0368(16) 0.0102(13)

loop_
_atom_type_symbol
_atom_type_description
_atom_type_scat_dispersion_real
_atom_type_scat_dispersion_imag
_atom_type_scat_source
C C 0.0033 0.0016 'International Tables Vol C Tables 4.2.6.8 and 6.1.1.4'
H H 0.0000 0.0000 'International Tables Vol C Tables 4.2.6.8 and 6.1.1.4'
O O 0.0106 0.0060 'International Tables Vol C Tables 4.2.6.8 and 6.1.1.4'

loop_
_geom_angle_atom_site_label_1
_geom_angle_atom_site_label_2
_geom_angle_atom_site_label_3
_geom_angle
_geom_angle_site_symmetry_1
_geom_angle_site_symmetry_3
C13 O1 H1 109.5 . .
C2 C1 C6 121.97(16) . .
C2 C1 C13 127.38(15) . .
C6 C1 C13 110.63(16) . .
C1 C2 C3 119.80(16) . .
C1 C2 H2 120.1 . .
C3 C2 H2 120.1 . .
C2 C3 C4 117.47(17) . .
C2 C3 C23 123.02(16) . .
C4 C3 C23 119.47(16) . .
C5 C4 C3 122.84(17) . .
C5 C4 H4 118.6 . .
C3 C4 H4 118.6 . .
C4 C5 C6 119.07(17) . .
C4 C5 H5 120.5 . .
C6 C5 H5 120.5 . .
C5 C6 C1 118.84(17) . .
C5 C6 C7 132.37(17) . .
C1 C6 C7 108.75(15) . .
C8 C7 C12 119.29(17) . .
C8 C7 C6 132.11(16) . .
C12 C7 C6 108.51(15) . .
C7 C8 C9 119.25(16) . .
C7 C8 H8 120.4 . .
C9 C8 H8 120.4 . .
C8 C9 C10 122.37(17) . .
C8 C9 H9 118.8 . .
C10 C9 H9 118.8 . .
C9 C10 C11 117.52(17) . .
C9 C10 C27 123.03(16) . .
C11 C10 C27 119.45(16) . .
C12 C11 C10 120.33(16) . .
C12 C11 H11 119.8 . .
C10 C11 H11 119.8 . .
C11 C12 C7 121.22(17) . .
C11 C12 C13 128.17(16) . .
C7 C12 C13 110.60(16) . .
O1 C13 C12 111.05(15) . .
O1 C13 C14 107.76(13) . .
C12 C13 C14 113.45(15) . .
O1 C13 C1 110.97(14) . .
C12 C13 C1 101.45(13) . .
C14 C13 C1 112.16(15) . .
C15 C14 C19 118.60(17) . .
C15 C14 C13 119.27(17) . .
C19 C14 C13 122.13(15) . .
C16 C15 C14 121.12(18) . .
C16 C15 H15 119.4 . .
C14 C15 H15 119.4 . .
C17 C16 C15 120.45(17) . .
C17 C16 H16 119.8 . .
C15 C16 H16 119.8 . .
C16 C17 C18 119.16(18) . .
C16 C17 H17 120.4 . .
C18 C17 H17 120.4 . .
C17 C18 C19 121.57(18) . .
C17 C18 H18 119.2 . .
C19 C18 H18 119.2 . .
C18 C19 C14 119.10(16) . .
C18 C19 C21 116.69(16) . .
C14 C19 C21 124.20(16) . .
C22 C20 C21 120.80(17) 2_656 .
C22 C20 H20 119.6 2_656 .
C21 C20 H20 119.6 . .
C20 C21 C22 118.58(16) . .
C20 C21 C19 121.07(16) . .
C22 C21 C19 120.28(16) . .
C20 C22 C21 120.61(17) 2_656 .
C20 C22 H22 119.7 2_656 .
C21 C22 H22 119.7 . .
C24 C23 C3 112.31(15) . .
C24 C23 C26 108.35(17) . .
C3 C23 C26 109.66(16) . .
C24 C23 C25 108.30(16) . .
C3 C23 C25 108.91(16) . .
C26 C23 C25 109.26(16) . .
C23 C24 H24A 109.5 . .
C23 C24 H24B 109.5 . .
H24A C24 H24B 109.5 . .
C23 C24 H24C 109.5 . .
H24A C24 H24C 109.5 . .
H24B C24 H24C 109.5 . .
C23 C25 H25A 109.5 . .
C23 C25 H25B 109.5 . .
H25A C25 H25B 109.5 . .
C23 C25 H25C 109.5 . .
H25A C25 H25C 109.5 . .
H25B C25 H25C 109.5 . .
C23 C26 H26A 109.5 . .
C23 C26 H26B 109.5 . .
H26A C26 H26B 109.5 . .
C23 C26 H26C 109.5 . .
H26A C26 H26C 109.5 . .
H26B C26 H26C 109.5 . .
C29 C27 C10 109.46(16) . .
C29 C27 C28 108.65(17) . .
C10 C27 C28 112.69(15) . .
C29 C27 C30 109.26(16) . .
C10 C27 C30 109.23(16) . .
C28 C27 C30 107.49(17) . .
C27 C28 H28A 109.5 . .
C27 C28 H28B 109.5 . .
H28A C28 H28B 109.5 . .
C27 C28 H28C 109.5 . .
H28A C28 H28C 109.5 . .
H28B C28 H28C 109.5 . .
C27 C29 H29A 109.5 . .
C27 C29 H29B 109.5 . .
H29A C29 H29B 109.5 . .
C27 C29 H29C 109.5 . .
H29A C29 H29C 109.5 . .
H29B C29 H29C 109.5 . .
C27 C30 H30A 109.5 . .
C27 C30 H30B 109.5 . .
H30A C30 H30B 109.5 . .
C27 C30 H30C 109.5 . .
H30A C30 H30C 109.5 . .
H30B C30 H30C 109.5 . .
C13A O1A H1A 109.5 . .
C2A C1A C6A 121.74(18) . .
C2A C1A C13A 127.35(18) . .
C6A C1A C13A 110.90(17) . .
C1A C2A C3A 119.58(19) . .
C1A C2A H2A 120.2 . .
C3A C2A H2A 120.2 . .
C2A C3A C4A 118.01(19) . .
C2A C3A C23A 122.7(2) . .
C4A C3A C23A 119.25(18) . .
C5A C4A C3A 122.34(18) . .
C5A C4A H4A 118.8 . .
C3A C4A H4A 118.8 . .
C6A C5A C4A 119.0(2) . .
C6A C5A H5A 120.5 . .
C4A C5A H5A 120.5 . .
C5A C6A C1A 119.23(19) . .
C5A C6A C7A 132.0(2) . .
C1A C6A C7A 108.75(17) . .
C8A C7A C12A 119.31(18) . .
C8A C7A C6A 132.22(18) . .
C12A C7A C6A 108.43(17) . .
C7A C8A C9A 119.19(19) . .
C7A C8A H8A 120.4 . .
C9A C8A H8A 120.4 . .
C8A C9A C10A 122.37(19) . .
C8A C9A H9A 118.8 . .
C10A C9A H9A 118.8 . .
C9A C10A C11A 117.76(18) . .
C9A C10A C27A 121.93(18) . .
C11A C10A C27A 120.22(18) . .
C12A C11A C10A 120.20(18) . .
C12A C11A H11A 119.9 . .
C10A C11A H11A 119.9 . .
C11A C12A C7A 121.17(19) . .
C11A C12A C13A 127.94(17) . .
C7A C12A C13A 110.89(16) . .
O1A C13A C14A 107.24(15) . .
O1A C13A C12A 111.76(15) . .
C14A C13A C12A 112.94(16) . .
O1A C13A C1A 110.68(15) . .
C14A C13A C1A 113.22(15) . .
C12A C13A C1A 101.03(15) . .
C15A C14A C19A 118.45(18) . .
C15A C14A C13A 118.85(17) . .
C19A C14A C13A 122.70(16) . .
C16A C15A C14A 121.50(19) . .
C16A C15A H15A 119.3 . .
C14A C15A H15A 119.3 . .
C17A C16A C15A 120.28(19) . .
C17A C16A H16A 119.9 . .
C15A C16A H16A 119.9 . .
C16A C17A C18A 118.8(2) . .
C16A C17A H17A 120.6 . .
C18A C17A H17A 120.6 . .
C19A C18A C17A 121.74(19) . .
C19A C18A H18A 119.1 . .
C17A C18A H18A 119.1 . .
C18A C19A C14A 119.08(17) . .
C18A C19A C20A 116.90(17) . .
C14A C19A C20A 124.01(18) . .
C21A C20A C22A 118.27(17) . 2_765
C21A C20A C19A 121.19(17) . .
C22A C20A C19A 120.48(18) 2_765 .
C22A C21A C20A 121.01(17) . .
C22A C21A H21A 119.5 . .
C20A C21A H21A 119.5 . .
C21A C22A C20A 120.72(18) . 2_765
C21A C22A H22A 119.6 . .
C20A C22A H22A 119.6 2_765 .
C25A C23A C26A 108.6(2) . .
C25A C23A C24A 109.1(2) . .
C26A C23A C24A 109.3(2) . .
C25A C23A C3A 112.31(18) . .
C26A C23A C3A 109.0(2) . .
C24A C23A C3A 108.5(2) . .
C23A C24A H24D 109.5 . .
C23A C24A H24E 109.5 . .
H24D C24A H24E 109.5 . .
C23A C24A H24F 109.5 . .
H24D C24A H24F 109.5 . .
H24E C24A H24F 109.5 . .
C23A C25A H25D 109.5 . .
C23A C25A H25E 109.5 . .
H25D C25A H25E 109.5 . .
C23A C25A H25F 109.5 . .
H25D C25A H25F 109.5 . .
H25E C25A H25F 109.5 . .
C23A C26A H26D 109.5 . .
C23A C26A H26E 109.5 . .
H26D C26A H26E 109.5 . .
C23A C26A H26F 109.5 . .
H26D C26A H26F 109.5 . .
H26E C26A H26F 109.5 . .
C10A C27A C28A 110.80(17) . .
C10A C27A C29A 112.70(18) . .
C28A C27A C29A 107.38(17) . .
C10A C27A C30A 108.17(17) . .
C28A C27A C30A 109.62(18) . .
C29A C27A C30A 108.11(18) . .
C27A C28A H28D 109.5 . .
C27A C28A H28E 109.5 . .
H28D C28A H28E 109.5 . .
C27A C28A H28F 109.5 . .
H28D C28A H28F 109.5 . .
H28E C28A H28F 109.5 . .
C27A C29A H29D 109.5 . .
C27A C29A H29E 109.5 . .
H29D C29A H29E 109.5 . .
C27A C29A H29F 109.5 . .
H29D C29A H29F 109.5 . .
H29E C29A H29F 109.5 . .
C27A C30A H30D 109.5 . .
C27A C30A H30E 109.5 . .
H30D C30A H30E 109.5 . .
C27A C30A H30F 109.5 . .
H30D C30A H30F 109.5 . .
H30E C30A H30F 109.5 . .
C4B O1B C1B 109.19(15) . .
O1B C1B C2B 106.42(16) . .
O1B C1B H1B1 110.4 . .
C2B C1B H1B1 110.4 . .
O1B C1B H1B2 110.4 . .
C2B C1B H1B2 110.4 . .
H1B1 C1B H1B2 108.6 . .
C1B C2B C3B 102.41(17) . .
C1B C2B H2B1 111.3 . .
C3B C2B H2B1 111.3 . .
C1B C2B H2B2 111.3 . .
C3B C2B H2B2 111.3 . .
H2B1 C2B H2B2 109.2 . .
C4B C3B C2B 102.11(17) . .
C4B C3B H3B1 111.3 . .
C2B C3B H3B1 111.3 . .
C4B C3B H3B2 111.3 . .
C2B C3B H3B2 111.3 . .
H3B1 C3B H3B2 109.2 . .
O1B C4B C3B 106.00(17) . .
O1B C4B H4B1 110.5 . .
C3B C4B H4B1 110.5 . .
O1B C4B H4B2 110.5 . .
C3B C4B H4B2 110.5 . .
H4B1 C4B H4B2 108.7 . .
C4C O1C C1C 107.66(18) . .
O1C C1C C2C 106.16(18) . .
O1C C1C H1C1 110.5 . .
C2C C1C H1C1 110.5 . .
O1C C1C H1C2 110.5 . .
C2C C1C H1C2 110.5 . .
H1C1 C1C H1C2 108.7 . .
C1C C2C C3C 104.15(19) . .
C1C C2C H2C1 110.9 . .
C3C C2C H2C1 110.9 . .
C1C C2C H2C2 110.9 . .
C3C C2C H2C2 110.9 . .
H2C1 C2C H2C2 108.9 . .
C4C C3C C2C 106.0(2) . .
C4C C3C H3C1 110.5 . .
C2C C3C H3C1 110.5 . .
C4C C3C H3C2 110.5 . .
C2C C3C H3C2 110.5 . .
H3C1 C3C H3C2 108.7 . .
O1C C4C C3C 107.7(2) . .
O1C C4C H4C1 110.2 . .
C3C C4C H4C1 110.2 . .
O1C C4C H4C2 110.2 . .
C3C C4C H4C2 110.2 . .
H4C1 C4C H4C2 108.5 . .

loop_
_geom_bond_atom_site_label_1
_geom_bond_atom_site_label_2
_geom_bond_distance
_geom_bond_site_symmetry_2
O1 C13 1.433(2) .
O1 H1 0.8400 .
C1 C2 1.380(3) .
C1 C6 1.395(2) .
C1 C13 1.530(2) .
C2 C3 1.400(2) .
C2 H2 0.9500 .
C3 C4 1.401(3) .
C3 C23 1.532(3) .
C4 C5 1.380(3) .
C4 H4 0.9500 .
C5 C6 1.389(3) .
C5 H5 0.9500 .
C6 C7 1.470(3) .
C7 C8 1.380(3) .
C7 C12 1.403(2) .
C8 C9 1.391(3) .
C8 H8 0.9500 .
C9 C10 1.396(2) .
C9 H9 0.9500 .
C10 C11 1.406(2) .
C10 C27 1.531(3) .
C11 C12 1.375(3) .
C11 H11 0.9500 .
C12 C13 1.523(2) .
C13 C14 1.527(2) .
C14 C15 1.395(2) .
C14 C19 1.403(3) .
C15 C16 1.388(3) .
C15 H15 0.9500 .
C16 C17 1.370(3) .
C16 H16 0.9500 .
C17 C18 1.386(3) .
C17 H17 0.9500 .
C18 C19 1.395(2) .
C18 H18 0.9500 .
C19 C21 1.501(2) .
C20 C22 1.384(2) 2_656
C20 C21 1.387(3) .
C20 H20 0.9500 .
C21 C22 1.393(3) .
C22 C20 1.384(2) 2_656
C22 H22 0.9500 .
C23 C24 1.529(3) .
C23 C26 1.534(3) .
C23 C25 1.536(3) .
C24 H24A 0.9800 .
C24 H24B 0.9800 .
C24 H24C 0.9800 .
C25 H25A 0.9800 .
C25 H25B 0.9800 .
C25 H25C 0.9800 .
C26 H26A 0.9800 .
C26 H26B 0.9800 .
C26 H26C 0.9800 .
C27 C29 1.527(3) .
C27 C28 1.531(3) .
C27 C30 1.537(3) .
C28 H28A 0.9800 .
C28 H28B 0.9800 .
C28 H28C 0.9800 .
C29 H29A 0.9800 .
C29 H29B 0.9800 .
C29 H29C 0.9800 .
C30 H30A 0.9800 .
C30 H30B 0.9800 .
C30 H30C 0.9800 .
O1A C13A 1.430(2) .
O1A H1A 0.8400 .
C1A C2A 1.382(3) .
C1A C6A 1.394(3) .
C1A C13A 1.528(2) .
C2A C3A 1.395(3) .
C2A H2A 0.9500 .
C3A C4A 1.400(3) .
C3A C23A 1.530(3) .
C4A C5A 1.384(3) .
C4A H4A 0.9500 .
C5A C6A 1.383(3) .
C5A H5A 0.9500 .
C6A C7A 1.467(3) .
C7A C8A 1.383(3) .
C7A C12A 1.399(3) .
C8A C9A 1.388(3) .
C8A H8A 0.9500 .
C9A C10A 1.394(3) .
C9A H9A 0.9500 .
C10A C11A 1.401(3) .
C10A C27A 1.532(3) .
C11A C12A 1.380(3) .
C11A H11A 0.9500 .
C12A C13A 1.527(3) .
C13A C14A 1.525(3) .
C14A C15A 1.393(3) .
C14A C19A 1.407(3) .
C15A C16A 1.381(3) .
C15A H15A 0.9500 .
C16A C17A 1.379(3) .
C16A H16A 0.9500 .
C17A C18A 1.390(3) .
C17A H17A 0.9500 .
C18A C19A 1.388(3) .
C18A H18A 0.9500 .
C19A C20A 1.500(3) .
C20A C21A 1.389(3) .
C20A C22A 1.394(3) 2_765
C21A C22A 1.386(3) .
C21A H21A 0.9500 .
C22A C20A 1.394(3) 2_765
C22A H22A 0.9500 .
C23A C25A 1.522(3) .
C23A C26A 1.523(3) .
C23A C24A 1.528(3) .
C24A H24D 0.9800 .
C24A H24E 0.9800 .
C24A H24F 0.9800 .
C25A H25D 0.9800 .
C25A H25E 0.9800 .
C25A H25F 0.9800 .
C26A H26D 0.9800 .
C26A H26E 0.9800 .
C26A H26F 0.9800 .
C27A C28A 1.532(3) .
C27A C29A 1.532(3) .
C27A C30A 1.540(3) .
C28A H28D 0.9800 .
C28A H28E 0.9800 .
C28A H28F 0.9800 .
C29A H29D 0.9800 .
C29A H29E 0.9800 .
C29A H29F 0.9800 .
C30A H30D 0.9800 .
C30A H30E 0.9800 .
C30A H30F 0.9800 .
O1B C4B 1.438(2) .
O1B C1B 1.445(2) .
C1B C2B 1.518(3) .
C1B H1B1 0.9900 .
C1B H1B2 0.9900 .
C2B C3B 1.520(3) .
C2B H2B1 0.9900 .
C2B H2B2 0.9900 .
C3B C4B 1.507(3) .
C3B H3B1 0.9900 .
C3B H3B2 0.9900 .
C4B H4B1 0.9900 .
C4B H4B2 0.9900 .
O1C C4C 1.425(3) .
O1C C1C 1.426(3) .
C1C C2C 1.509(3) .
C1C H1C1 0.9900 .
C1C H1C2 0.9900 .
C2C C3C 1.509(3) .
C2C H2C1 0.9900 .
C2C H2C2 0.9900 .
C3C C4C 1.486(4) .
C3C H3C1 0.9900 .
C3C H3C2 0.9900 .
C4C H4C1 0.9900 .
C4C H4C2 0.9900 .

loop_
_geom_torsion_atom_site_label_1
_geom_torsion_atom_site_label_2
_geom_torsion_atom_site_label_3
_geom_torsion_atom_site_label_4
_geom_torsion
_geom_torsion_site_symmetry_1
_geom_torsion_site_symmetry_4
C6 C1 C2 C3 0.8(3) . .
C13 C1 C2 C3 -177.38(17) . .
C1 C2 C3 C4 -0.5(3) . .
C1 C2 C3 C23 177.21(17) . .
C2 C3 C4 C5 -0.4(3) . .
C23 C3 C4 C5 -178.20(18) . .
C3 C4 C5 C6 1.0(3) . .
C4 C5 C6 C1 -0.6(3) . .
C4 C5 C6 C7 176.54(19) . .
C2 C1 C6 C5 -0.3(3) . .
C13 C1 C6 C5 178.22(16) . .
C2 C1 C6 C7 -178.05(17) . .
C13 C1 C6 C7 0.4(2) . .
C5 C6 C7 C8 0.2(4) . .
C1 C6 C7 C8 177.6(2) . .
C5 C6 C7 C12 -176.1(2) . .
C1 C6 C7 C12 1.3(2) . .
C12 C7 C8 C9 0.5(3) . .
C6 C7 C8 C9 -175.50(19) . .
C7 C8 C9 C10 0.4(3) . .
C8 C9 C10 C11 -1.6(3) . .
C8 C9 C10 C27 177.80(18) . .
C9 C10 C11 C12 1.8(3) . .
C27 C10 C11 C12 -177.57(17) . .
C10 C11 C12 C7 -1.0(3) . .
C10 C11 C12 C13 178.00(18) . .
C8 C7 C12 C11 -0.2(3) . .
C6 C7 C12 C11 176.65(17) . .
C8 C7 C12 C13 -179.36(16) . .
C6 C7 C12 C13 -2.5(2) . .
C11 C12 C13 O1 65.5(2) . .
C7 C12 C13 O1 -115.40(16) . .
C11 C12 C13 C14 -56.0(3) . .
C7 C12 C13 C14 123.06(17) . .
C11 C12 C13 C1 -176.48(18) . .
C7 C12 C13 C1 2.58(19) . .
C2 C1 C13 O1 -65.4(2) . .
C6 C1 C13 O1 116.26(16) . .
C2 C1 C13 C12 176.60(18) . .
C6 C1 C13 C12 -1.77(19) . .
C2 C1 C13 C14 55.2(2) . .
C6 C1 C13 C14 -123.16(17) . .
O1 C13 C14 C15 0.0(2) . .
C12 C13 C14 C15 123.32(18) . .
C1 C13 C14 C15 -122.46(18) . .
O1 C13 C14 C19 178.93(16) . .
C12 C13 C14 C19 -57.7(2) . .
C1 C13 C14 C19 56.5(2) . .
C19 C14 C15 C16 -0.6(3) . .
C13 C14 C15 C16 178.43(17) . .
C14 C15 C16 C17 -0.2(3) . .
C15 C16 C17 C18 0.7(3) . .
C16 C17 C18 C19 -0.4(3) . .
C17 C18 C19 C14 -0.3(3) . .
C17 C18 C19 C21 -179.46(18) . .
C15 C14 C19 C18 0.8(3) . .
C13 C14 C19 C18 -178.18(17) . .
C15 C14 C19 C21 179.88(17) . .
C13 C14 C19 C21 0.9(3) . .
C22 C20 C21 C22 0.9(3) 2_656 .
C22 C20 C21 C19 177.95(17) 2_656 .
C18 C19 C21 C20 -92.4(2) . .
C14 C19 C21 C20 88.5(2) . .
C18 C19 C21 C22 84.6(2) . .
C14 C19 C21 C22 -94.5(2) . .
C20 C21 C22 C20 -0.9(3) . 2_656
C19 C21 C22 C20 -177.97(17) . 2_656
C2 C3 C23 C24 1.4(3) . .
C4 C3 C23 C24 178.99(17) . .
C2 C3 C23 C26 121.90(19) . .
C4 C3 C23 C26 -60.5(2) . .
C2 C3 C23 C25 -118.58(19) . .
C4 C3 C23 C25 59.0(2) . .
C9 C10 C27 C29 116.8(2) . .
C11 C10 C27 C29 -63.9(2) . .
C9 C10 C27 C28 -4.2(3) . .
C11 C10 C27 C28 175.10(18) . .
C9 C10 C27 C30 -123.6(2) . .
C11 C10 C27 C30 55.7(2) . .
C6A C1A C2A C3A -1.1(3) . .
C13A C1A C2A C3A 178.86(18) . .
C1A C2A C3A C4A -1.1(3) . .
C1A C2A C3A C23A 178.92(19) . .
C2A C3A C4A C5A 2.0(3) . .
C23A C3A C4A C5A -178.0(2) . .
C3A C4A C5A C6A -0.6(3) . .
C4A C5A C6A C1A -1.6(3) . .
C4A C5A C6A C7A -179.2(2) . .
C2A C1A C6A C5A 2.5(3) . .
C13A C1A C6A C5A -177.51(17) . .
C2A C1A C6A C7A -179.36(17) . .
C13A C1A C6A C7A 0.7(2) . .
C5A C6A C7A C8A -0.5(4) . .
C1A C6A C7A C8A -178.3(2) . .
C5A C6A C7A C12A 177.4(2) . .
C1A C6A C7A C12A -0.4(2) . .
C12A C7A C8A C9A 0.4(3) . .
C6A C7A C8A C9A 178.1(2) . .
C7A C8A C9A C10A 0.1(3) . .
C8A C9A C10A C11A -0.1(3) . .
C8A C9A C10A C27A -176.69(19) . .
C9A C10A C11A C12A -0.2(3) . .
C27A C10A C11A C12A 176.38(18) . .
C10A C11A C12A C7A 0.7(3) . .
C10A C11A C12A C13A -178.17(18) . .
C8A C7A C12A C11A -0.8(3) . .
C6A C7A C12A C11A -178.99(18) . .
C8A C7A C12A C13A 178.26(17) . .
C6A C7A C12A C13A 0.1(2) . .
C11A C12A C13A O1A -63.0(3) . .
C7A C12A C13A O1A 118.03(17) . .
C11A C12A C13A C14A 58.0(2) . .
C7A C12A C13A C14A -120.94(17) . .
C11A C12A C13A C1A 179.27(19) . .
C7A C12A C13A C1A 0.3(2) . .
C2A C1A C13A O1A 60.9(2) . .
C6A C1A C13A O1A -119.09(18) . .
C2A C1A C13A C14A -59.5(3) . .
C6A C1A C13A C14A 120.46(18) . .
C2A C1A C13A C12A 179.43(19) . .
C6A C1A C13A C12A -0.6(2) . .
O1A C13A C14A C15A -8.3(2) . .
C12A C13A C14A C15A -131.87(18) . .
C1A C13A C14A C15A 114.08(19) . .
O1A C13A C14A C19A 171.93(16) . .
C12A C13A C14A C19A 48.4(2) . .
C1A C13A C14A C19A -65.7(2) . .
C19A C14A C15A C16A -2.2(3) . .
C13A C14A C15A C16A 178.02(17) . .
C14A C15A C16A C17A -0.6(3) . .
C15A C16A C17A C18A 1.6(3) . .
C16A C17A C18A C19A 0.3(3) . .
C17A C18A C19A C14A -3.1(3) . .
C17A C18A C19A C20A 175.78(18) . .
C15A C14A C19A C18A 4.0(3) . .
C13A C14A C19A C18A -176.26(17) . .
C15A C14A C19A C20A -174.80(17) . .
C13A C14A C19A C20A 5.0(3) . .
C18A C19A C20A C21A 78.9(2) . .
C14A C19A C20A C21A -102.3(2) . .
C18A C19A C20A C22A -98.2(2) . 2_765
C14A C19A C20A C22A 80.6(2) . 2_765
C22A C20A C21A C22A -0.9(3) 2_765 .
C19A C20A C21A C22A -177.97(18) . .
C20A C21A C22A C20A 0.9(3) . 2_765
C2A C3A C23A C25A -1.4(3) . .
C4A C3A C23A C25A 178.6(2) . .
C2A C3A C23A C26A -121.8(2) . .
C4A C3A C23A C26A 58.2(3) . .
C2A C3A C23A C24A 119.3(2) . .
C4A C3A C23A C24A -60.7(3) . .
C9A C10A C27A C28A -135.5(2) . .
C11A C10A C27A C28A 48.0(3) . .
C9A C10A C27A C29A -15.1(3) . .
C11A C10A C27A C29A 168.38(18) . .
C9A C10A C27A C30A 104.3(2) . .
C11A C10A C27A C30A -72.2(2) . .
C4B O1B C1B C2B -6.3(2) . .
O1B C1B C2B C3B 26.9(2) . .
C1B C2B C3B C4B -36.3(2) . .
C1B O1B C4B C3B -17.4(2) . .
C2B C3B C4B O1B 33.6(2) . .
C4C O1C C1C C2C 30.1(2) . .
O1C C1C C2C C3C -23.8(2) . .
C1C C2C C3C C4C 9.2(3) . .
C1C O1C C4C C3C -24.2(3) . .
C2C C3C C4C O1C 8.5(3) . .
